data_4023250
loop_
_publ_author_name
'Pierre-Lo\"ic Saaidi'
'Mathieu Guyonnet'
'Erwann Jeanneau'
'Paul Fleurat-Lessard'
'Jens Hasserodt'

_publ_contact_author_address
;Centre de Diffractom\'etrie Henri Longchambon
Universit\'e Claude Bernard Lyon1
43 boulevard du 11 novembre 1918
F-69622 Villeurbanne cedex
France
;
_publ_contact_author_email erwann.jeanneau@univ-lyon1.fr
_publ_contact_author_fax '+33 472 431 160'
_publ_contact_author_name 'Erwann Jeanneau'
_publ_contact_author_phone '+33 472 431 859'
_publ_section_title
;
 Trimerization Products of Trifluoroacetone: Critical Solvent Effect
 on Position and Kinetics of Anomeric Equilibria
;
_journal_name_full 'Journal of Organic Chemistry'
_journal_page_first 1209
_journal_page_last 1216
_journal_paper_doi 10.1021/jo701669p
_journal_volume 73
_journal_year 2008
_chemical_formula_moiety 'C9 H9 F9 O3'
_chemical_formula_sum 'C9 H9 F9 O3'
_chemical_formula_weight 336.15
_space_group_IT_number 14
_symmetry_cell_setting monoclinic
_symmetry_space_group_name_Hall '-P 2yn'
_symmetry_space_group_name_H-M 'P 1 21/n 1'
_atom_sites_solution_hydrogens geom
_atom_sites_solution_primary direct
_audit_creation_date 07-04-24
_audit_creation_method CRYSTALS_ver_12.84
_cell_angle_alpha 90
_cell_angle_beta 102.074(2)
_cell_angle_gamma 90
_cell_formula_units_Z 4
_cell_length_a 7.6113(3)
_cell_length_b 9.9494(3)
_cell_length_c 16.4236(5)
_cell_measurement_reflns_used 2857
_cell_measurement_temperature 150
_cell_measurement_theta_max 27.878
_cell_measurement_theta_min 0.679
_cell_volume 1216.21(7)
_computing_cell_refinement 'DENZO/SCALEPACK (Otwinowski & Minor, 1997)'
_computing_data_collection 'COLLECT (Nonius, 1997-2001).'
_computing_data_reduction 'DENZO/SCALEPACK (Otwinowski & Minor, 1997)'
_computing_molecular_graphics 'CAMERON (Watkin et al., 1996)'
_computing_publication_material 'CRYSTALS (Betteridge et al., 2003)'
_computing_structure_refinement 'CRYSTALS (Betteridge et al., 2003)'
_computing_structure_solution 'SHELXS 86 (Sheldrick, 1986)'
_diffrn_ambient_temperature 150
_diffrn_measured_fraction_theta_full 0.965
_diffrn_measured_fraction_theta_max 0.964
_diffrn_measurement_device 'Nonius KappaCCD'
_diffrn_measurement_device_type Area
_diffrn_measurement_method '\f & \w scans'
_diffrn_radiation_monochromator graphite
_diffrn_radiation_type 'Mo K\a'
_diffrn_radiation_wavelength 0.71073
_diffrn_reflns_av_R_equivalents 0.029
_diffrn_reflns_limit_h_max 9
_diffrn_reflns_limit_h_min -9
_diffrn_reflns_limit_k_max 13
_diffrn_reflns_limit_k_min -13
_diffrn_reflns_limit_l_max 21
_diffrn_reflns_limit_l_min -21
_diffrn_reflns_number 5527
_diffrn_reflns_theta_full 27.321
_diffrn_reflns_theta_max 27.879
_diffrn_reflns_theta_min 2.408
_diffrn_standards_number 0
_exptl_absorpt_coefficient_mu 0.220
_exptl_absorpt_correction_type none
_exptl_crystal_colour colorless
_exptl_crystal_density_diffrn 1.836
_exptl_crystal_density_method 'not measured'
_exptl_crystal_description block
_exptl_crystal_F_000 672
_exptl_crystal_size_max 0.47
_exptl_crystal_size_mid 0.42
_exptl_crystal_size_min 0.30
_refine_diff_density_max 0.54
_refine_diff_density_min -0.42
_refine_ls_extinction_method None
_refine_ls_goodness_of_fit_ref 1.0791
_refine_ls_hydrogen_treatment constr
_refine_ls_matrix_type full
_refine_ls_number_parameters 190
_refine_ls_number_reflns 2360
_refine_ls_number_restraints 0
_refine_ls_R_factor_all 0.0733
_refine_ls_R_factor_gt 0.0661
_refine_ls_shift/su_max 0.000405
_refine_ls_structure_factor_coef F
_refine_ls_weighting_details
;
 Method, part 1, Chebychev polynomial, (Watkin, 1994, Prince, 1982) 
 [weight] = 1.0/[A~0~*T~0~(x)+A~1~*T~1~(x) ... +A~n-1~]*T~n-1~(x)] 
 where A~i~ are the Chebychev coefficients listed below and x= Fcalc/Fmax 
 Method = Robust Weighting (Prince, 1982) 
 W = [weight] * [1-(deltaF/6*sigmaF)^2^]^2^ 
 A~i~ are: 
 1.27 0.910 0.801 
;
_refine_ls_weighting_scheme calc
_refine_ls_wR_factor_all 0.0757
_refine_ls_wR_factor_gt 0.0719
_refine_ls_wR_factor_ref 0.0719
_reflns_limit_h_max 9
_reflns_limit_h_min -9
_reflns_limit_k_max 13
_reflns_limit_k_min 0
_reflns_limit_l_max 21
_reflns_limit_l_min 0
_reflns_number_gt 2360
_reflns_number_total 2784
_reflns_threshold_expression I>2.0\s(I)
_oxford_diffrn_Wilson_B_factor 0.00
_oxford_diffrn_Wilson_scale 0.00
_oxford_refine_ls_r_factor_ref 0.0661
_oxford_refine_ls_scale 1.162(4)
_oxford_reflns_number_all 2777
_oxford_reflns_threshold_expression_ref I>2.0\s(I)
_cod_data_source_file jo701669p-File003.cif
_cod_data_source_block A
_cod_depositor_comments
;
The following automatic conversions were performed:
'_symmetry_cell_setting' value 'Monoclinic' changed to 'monoclinic'
according to '/home/saulius/struct/CIF-dictionaries/cif_core.dic'
dictionary named 'cif_core.dic' version 2.4.1 from 2010-06-29.

Automatic conversion script
Id: cif_fix_enum 1527 2010-12-29 10:47:43Z saulius 
;
_cod_original_sg_symbol_H-M 'P 21/n'
_cod_database_code 4023250

loop_
_symmetry_equiv_pos_as_xyz
x,y,z
-x,-y,-z
-x+1/2,y+1/2,-z+1/2
x+1/2,-y+1/2,z+1/2

loop_
_atom_site_label
_atom_site_type_symbol
_atom_site_fract_x
_atom_site_fract_y
_atom_site_fract_z
_atom_site_U_iso_or_equiv
_atom_site_occupancy
_atom_site_adp_type
_atom_site_refinement_flags_posn
_atom_site_refinement_flags_adp
_atom_site_refinement_flags_occupancy
_atom_site_disorder_assembly
_atom_site_disorder_group
_oxford_atom_site_special_shape
_atom_site_attached_hydrogens
C1 C 0.3037(2) 0.38342(16) 0.58884(10) 0.0343 1.0000 Uani . . . . . . .
C2 C 0.33586(19) 0.51312(14) 0.64039(9) 0.0268 1.0000 Uani . . . . . . .
C3 C 0.2733(2) 0.63405(15) 0.58524(9) 0.0300 1.0000 Uani . . . . . . .
C4 C 0.3266(2) 0.76270(15) 0.63454(9) 0.0293 1.0000 Uani . . . . . . .
C5 C 0.2834(3) 0.88470(18) 0.57682(12) 0.0467 1.0000 Uani . . . . . . .
C6 C 0.52239(19) 0.76703(14) 0.66958(10) 0.0296 1.0000 Uani . . . . . . .
C7 C 0.6134(2) 0.64098(17) 0.70791(11) 0.0354 1.0000 Uani . . . . . . .
C8 C 0.6253(2) 0.6427(2) 0.80308(11) 0.0410 1.0000 Uani . . . . . . .
C9 C 0.8032(3) 0.6360(4) 0.69277(17) 0.0777 1.0000 Uani . . . . . . .
F7 F 0.46899(14) 0.64725(12) 0.82539(6) 0.0422 1.0000 Uani . . . . . . .
F9 F 0.7080(2) 0.53265(18) 0.83844(9) 0.0755 1.0000 Uani . . . . . . .
F8 F 0.7189(2) 0.74873(17) 0.83764(9) 0.0715 1.0000 Uani . . . . . . .
O1 O 0.52596(16) 0.51589(12) 0.67401(8) 0.0391 1.0000 Uani . . . . . . .
O2 O 0.23299(15) 0.50281(12) 0.70153(7) 0.0338 1.0000 Uani . . . . . . .
O3 O 0.22310(16) 0.77695(13) 0.69591(7) 0.0376 1.0000 Uani . . . . . . .
F5 F 0.3252(2) 0.99930(11) 0.61885(8) 0.0590 1.0000 Uani . . . . . . .
F4 F 0.1093(2) 0.88886(14) 0.54252(10) 0.0696 1.0000 Uani . . . . . . .
F6 F 0.3728(3) 0.88183(13) 0.51551(9) 0.0698 1.0000 Uani . . . . . . .
F1 F 0.35605(15) 0.27551(9) 0.63586(7) 0.0419 1.0000 Uani . . . . . . .
F2 F 0.13137(16) 0.36809(11) 0.55409(7) 0.0493 1.0000 Uani . . . . . . .
F3 F 0.39520(19) 0.38370(11) 0.52751(7) 0.0518 1.0000 Uani . . . . . . .
H31 H 0.1450 0.6257 0.5678 0.0356 1.0000 Uiso R . . . . . .
H32 H 0.3303 0.6289 0.5385 0.0352 1.0000 Uiso R . . . . . .
H61 H 0.5378 0.8336 0.7078 0.0384 1.0000 Uiso R . . . . . .
H62 H 0.5761 0.7900 0.6235 0.0388 1.0000 Uiso R . . . . . .
H91 H 0.8598 0.5550 0.7159 0.1167 1.0000 Uiso R . . . . . .
H92 H 0.8728 0.7096 0.7193 0.1151 1.0000 Uiso R . . . . . .
H93 H 0.8006 0.6355 0.6330 0.1152 1.0000 Uiso R . . . . . .
H3 H 0.2320 0.7090 0.7234 0.0597 1.0000 Uiso R . . . . . .
H2 H 0.2728 0.4531 0.7375 0.0540 1.0000 Uiso R . . . . . .

loop_
_atom_site_aniso_label
_atom_site_aniso_U_11
_atom_site_aniso_U_22
_atom_site_aniso_U_33
_atom_site_aniso_U_23
_atom_site_aniso_U_13
_atom_site_aniso_U_12
C1 0.0432(9) 0.0267(7) 0.0336(7) -0.0032(5) 0.0091(6) -0.0049(6)
C2 0.0286(7) 0.0252(7) 0.0265(6) -0.0009(5) 0.0054(5) -0.0020(5)
C3 0.0336(7) 0.0280(7) 0.0270(6) -0.0003(5) 0.0029(5) 0.0010(5)
C4 0.0341(8) 0.0244(7) 0.0301(7) -0.0004(5) 0.0083(6) 0.0009(5)
C5 0.0735(13) 0.0273(8) 0.0410(9) 0.0046(6) 0.0156(9) 0.0071(8)
C6 0.0291(7) 0.0219(6) 0.0372(7) -0.0007(5) 0.0056(6) -0.0055(5)
C7 0.0259(7) 0.0407(9) 0.0389(8) -0.0003(6) 0.0051(6) -0.0006(6)
C8 0.0329(8) 0.0485(10) 0.0373(8) -0.0019(7) -0.0026(6) 0.0033(7)
C9 0.0252(9) 0.147(3) 0.0622(14) -0.0057(15) 0.0117(9) 0.0004(12)
F7 0.0420(6) 0.0526(7) 0.0315(5) -0.0038(4) 0.0065(4) -0.0012(4)
F9 0.0850(10) 0.0874(11) 0.0485(7) 0.0105(7) 0.0011(7) 0.0472(9)
F8 0.0695(9) 0.0891(11) 0.0488(7) -0.0136(7) -0.0038(6) -0.0416(8)
O1 0.0380(7) 0.0319(6) 0.0456(7) -0.0034(5) 0.0049(5) 0.0028(4)
O2 0.0338(6) 0.0392(6) 0.0301(5) 0.0008(4) 0.0110(4) -0.0055(4)
O3 0.0382(6) 0.0414(7) 0.0353(6) 0.0021(5) 0.0126(5) 0.0080(5)
F5 0.0976(11) 0.0238(5) 0.0612(7) 0.0016(5) 0.0294(7) 0.0021(5)
F4 0.0844(10) 0.0503(7) 0.0626(8) 0.0152(6) -0.0110(7) 0.0232(7)
F6 0.1296(14) 0.0392(7) 0.0526(7) 0.0116(5) 0.0462(8) 0.0035(7)
F1 0.0545(6) 0.0235(5) 0.0490(6) 0.0006(4) 0.0138(5) 0.0005(4)
F2 0.0503(7) 0.0424(6) 0.0484(6) -0.0093(4) -0.0055(5) -0.0128(5)
F3 0.0792(9) 0.0381(6) 0.0469(6) -0.0124(4) 0.0332(6) -0.0094(5)

loop_
_atom_type_symbol
_atom_type_scat_dispersion_real
_atom_type_scat_dispersion_imag
_atom_type_scat_Cromer_Mann_a1
_atom_type_scat_Cromer_Mann_b1
_atom_type_scat_Cromer_Mann_a2
_atom_type_scat_Cromer_Mann_b2
_atom_type_scat_Cromer_Mann_a3
_atom_type_scat_Cromer_Mann_b3
_atom_type_scat_Cromer_Mann_a4
_atom_type_scat_Cromer_Mann_b4
_atom_type_scat_Cromer_Mann_c
_atom_type_scat_source
C 0.0033 0.0016 2.3100 20.8439 1.0200 10.2075 1.5886 0.5687 0.8650 51.6512 0.2156 'International Tables Vol C 4.2.6.8 and 6.1.1.4'
H 0.0000 0.0000 0.4930 10.5109 0.3229 26.1257 0.1402 3.1424 0.0408 57.7998 0.0030 'International Tables Vol C 4.2.6.8 and 6.1.1.4'
O 0.0106 0.0060 3.0485 13.2771 2.2868 5.7011 1.5463 0.3239 0.8670 32.9089 0.2508 'International Tables Vol C 4.2.6.8 and 6.1.1.4'
F 0.0171 0.0103 3.5392 10.2825 2.6412 4.2944 1.5170 0.2615 1.0243 26.1476 0.2776 'International Tables Vol C 4.2.6.8 and 6.1.1.4'

loop_
_geom_angle_atom_site_label_1
_geom_angle_site_symmetry_1
_geom_angle_atom_site_label_2
_geom_angle_site_symmetry_2
_geom_angle_atom_site_label_3
_geom_angle_site_symmetry_3
_geom_angle
_geom_angle_publ_flag
C2 . C1 . F1 . 111.32(13) yes
C2 . C1 . F2 . 111.34(14) yes
F1 . C1 . F2 . 107.81(13) yes
C2 . C1 . F3 . 111.40(13) yes
F1 . C1 . F3 . 107.31(14) yes
F2 . C1 . F3 . 107.46(15) yes
C1 . C2 . C3 . 110.04(12) yes
C1 . C2 . O1 . 105.07(12) yes
C3 . C2 . O1 . 112.21(12) yes
C1 . C2 . O2 . 106.58(12) yes
C3 . C2 . O2 . 109.43(12) yes
O1 . C2 . O2 . 113.26(12) yes
C2 . C3 . C4 . 109.45(12) yes
C2 . C3 . H31 . 106.3 no
C4 . C3 . H31 . 111.8 no
C2 . C3 . H32 . 107.3 no
C4 . C3 . H32 . 110.9 no
H31 . C3 . H32 . 110.9 no
C3 . C4 . C5 . 109.75(13) yes
C3 . C4 . C6 . 111.40(12) yes
C5 . C4 . C6 . 106.58(14) yes
C3 . C4 . O3 . 109.76(13) yes
C5 . C4 . O3 . 106.43(13) yes
C6 . C4 . O3 . 112.71(13) yes
C4 . C5 . F5 . 111.05(15) yes
C4 . C5 . F4 . 110.67(17) yes
F5 . C5 . F4 . 107.55(17) yes
C4 . C5 . F6 . 111.97(16) yes
F5 . C5 . F6 . 107.78(17) yes
F4 . C5 . F6 . 107.63(18) yes
C4 . C6 . C7 . 118.40(12) yes
C4 . C6 . H61 . 105.4 no
C7 . C6 . H61 . 109.8 no
C4 . C6 . H62 . 105.1 no
C7 . C6 . H62 . 107.1 no
H61 . C6 . H62 . 111.0 no
C6 . C7 . C8 . 109.74(14) yes
C6 . C7 . C9 . 109.23(18) yes
C8 . C7 . C9 . 108.03(16) yes
C6 . C7 . O1 . 114.59(12) yes
C8 . C7 . O1 . 108.62(14) yes
C9 . C7 . O1 . 106.40(18) yes
C7 . C8 . F7 . 114.61(13) yes
C7 . C8 . F9 . 110.69(16) yes
F7 . C8 . F9 . 106.17(17) yes
C7 . C8 . F8 . 110.65(16) yes
F7 . C8 . F8 . 106.74(16) yes
F9 . C8 . F8 . 107.64(16) yes
C7 . C9 . H91 . 109.2 no
C7 . C9 . H92 . 110.9 no
H91 . C9 . H92 . 107.8 no
C7 . C9 . H93 . 110.2 no
H91 . C9 . H93 . 107.9 no
H92 . C9 . H93 . 110.8 no
C7 . O1 . C2 . 120.21(11) yes
C2 . O2 . H2 . 113.6 no
C4 . O3 . H3 . 108.8 no

loop_
_geom_bond_atom_site_label_1
_geom_bond_site_symmetry_1
_geom_bond_atom_site_label_2
_geom_bond_site_symmetry_2
_geom_bond_distance
_geom_bond_publ_flag
C1 . C2 . 1.535(2) yes
C1 . F1 . 1.3338(19) yes
C1 . F2 . 1.325(2) yes
C1 . F3 . 1.339(2) yes
C2 . C3 . 1.521(2) yes
C2 . O1 . 1.4370(19) yes
C2 . O2 . 1.4003(18) yes
C3 . C4 . 1.523(2) yes
C3 . H31 . 0.962 no
C3 . H32 . 0.959 no
C4 . C5 . 1.533(2) yes
C4 . C6 . 1.482(2) yes
C4 . O3 . 1.4101(19) yes
C5 . F5 . 1.336(2) yes
C5 . F4 . 1.327(3) yes
C5 . F6 . 1.328(2) yes
C6 . C7 . 1.505(2) yes
C6 . H61 . 0.904 no
C6 . H62 . 0.960 no
C7 . C8 . 1.547(3) yes
C7 . C9 . 1.517(3) yes
C7 . O1 . 1.465(2) yes
C8 . F7 . 1.317(2) yes
C8 . F9 . 1.334(2) yes
C8 . F8 . 1.332(2) yes
C9 . H91 . 0.954 no
C9 . H92 . 0.954 no
C9 . H93 . 0.977 no
O2 . H2 . 0.781 no
O3 . H3 . 0.808 no

loop_
_geom_hbond_atom_site_label_D
_geom_hbond_site_symmetry_D
_geom_hbond_atom_site_label_H
_geom_hbond_site_symmetry_H
_geom_hbond_atom_site_label_A
_geom_hbond_site_symmetry_A
_geom_hbond_angle_DHA
_geom_hbond_distance_DH
_geom_hbond_distance_HA
_geom_hbond_distance_DA
_geom_hbond_publ_flag
O3 . H3 . O2 . 137 0.81 2.08 2.730(3) yes
O2 . H2 . O3 3_546 154 0.78 2.06 2.786(3) yes

loop_
_cod_related_entry_id
_cod_related_entry_database
_cod_related_entry_code
1 ChemSpider 10322575
